data_7007280
loop_
_publ_author_name
'Cole, Marcus L.'
'Junk, Peter C.'
'Proctor, Kathryn M.'
'Scott, Janet L.'
'Strauss, Christopher R.'

_publ_section_title
;
 Synthesis and structural characterisation of lithium and sodium
 2,6-dibenzylphenolate complexes.
;
_journal_issue 27
_journal_name_full 'Dalton transactions (Cambridge, England : 2003)'
_journal_page_first 3338
_journal_page_last 3349
_journal_paper_doi 10.1039/b602706g
_journal_year 2006
_chemical_compound_source acetone
_chemical_formula_moiety 'C22 H22 O3'
_chemical_formula_sum 'C22 H22 O3'
_chemical_formula_weight 334.40
_chemical_melting_point 396
_space_group_IT_number 19
_symmetry_cell_setting orthorhombic
_symmetry_Int_Tables_number 19
_symmetry_space_group_name_Hall 'P 2ac 2ab'
_symmetry_space_group_name_H-M 'P 21 21 21'
_atom_sites_solution_hydrogens geom
_atom_sites_solution_primary direct
_atom_sites_solution_secondary difmap
_audit_creation_method SHELXL-97
_cell_angle_alpha 90.00
_cell_angle_beta 90.00
_cell_angle_gamma 90.00
_cell_formula_units_Z 4
_cell_length_a 6.7898(2)
_cell_length_b 10.4137(3)
_cell_length_c 24.7155(6)
_cell_measurement_temperature 123(2)
_cell_volume 1747.56(8)
_computing_cell_refinement DENZO-SMN
_computing_data_collection 'Nonius Collect'
_computing_data_reduction X-Seed
_computing_molecular_graphics 'X-Seed / POV-Ray'
_computing_publication_material 'Microsoft Office 2000'
_computing_structure_refinement 'SHELXL-97 (Sheldrick, 1997)'
_computing_structure_solution 'SHELXS-97 (Sheldrick, 1990)'
_diffrn_ambient_temperature 123(2)
_diffrn_measured_fraction_theta_full 0.991
_diffrn_measured_fraction_theta_max 0.991
_diffrn_measurement_device_type 'Nonius Kappa CCD'
_diffrn_measurement_method 'psi and omega scans'
_diffrn_radiation_monochromator graphite
_diffrn_radiation_probe x-ray
_diffrn_radiation_type MoK\a
_diffrn_radiation_wavelength 0.71073
_diffrn_reflns_av_R_equivalents 0.0593
_diffrn_reflns_av_sigmaI/netI 0.0627
_diffrn_reflns_limit_h_max 8
_diffrn_reflns_limit_h_min -8
_diffrn_reflns_limit_k_max 13
_diffrn_reflns_limit_k_min -10
_diffrn_reflns_limit_l_max 32
_diffrn_reflns_limit_l_min -32
_diffrn_reflns_number 13157
_diffrn_reflns_theta_full 28.09
_diffrn_reflns_theta_max 28.09
_diffrn_reflns_theta_min 3.89
_diffrn_source 'fine-focus sealed tube'
_exptl_absorpt_coefficient_mu 0.083
_exptl_absorpt_correction_T_max 0.9958
_exptl_absorpt_correction_T_min 0.9835
_exptl_absorpt_correction_type empirical
_exptl_absorpt_process_details 'performed as part of the DENZO-SMN package'
_exptl_crystal_colour colourless
_exptl_crystal_density_diffrn 1.271
_exptl_crystal_density_method 'not measured'
_exptl_crystal_description 'irregular prism'
_exptl_crystal_F_000 712
_exptl_crystal_size_max 0.20
_exptl_crystal_size_mid 0.20
_exptl_crystal_size_min 0.05
_refine_diff_density_max 0.191
_refine_diff_density_min -0.210
_refine_diff_density_rms 0.044
_refine_ls_abs_structure_details 'Flack H D (1983), Acta Cryst. A39, 876-881'
_refine_ls_abs_structure_Flack 0.1(9)
_refine_ls_extinction_method none
_refine_ls_goodness_of_fit_ref 1.016
_refine_ls_hydrogen_treatment constr
_refine_ls_matrix_type full
_refine_ls_number_parameters 314
_refine_ls_number_reflns 4184
_refine_ls_number_restraints 0
_refine_ls_restrained_S_all 1.016
_refine_ls_R_factor_all 0.0656
_refine_ls_R_factor_gt 0.0405
_refine_ls_shift/su_max 0.001
_refine_ls_shift/su_mean 0.000
_refine_ls_structure_factor_coef Fsqd
_refine_ls_weighting_details 'calc w=1/[\s^2^(Fo^2^)+(0.0420P)^2^+0.0000P] where P=(Fo^2^+2Fc^2^)/3'
_refine_ls_weighting_scheme calc
_refine_ls_wR_factor_gt 0.0760
_refine_ls_wR_factor_ref 0.0832
_reflns_number_gt 3257
_reflns_number_total 4184
_reflns_threshold_expression >2sigma(I)
_cod_data_source_file b602706g.txt
_cod_data_source_block COMPPOUND_HOdbpOMe
_cod_database_code 7007280

loop_
_symmetry_equiv_pos_as_xyz
'x, y, z'
'-x+1/2, -y, z+1/2'
'x+1/2, -y+1/2, -z'
'-x, y+1/2, -z+1/2'

loop_
_atom_site_label
_atom_site_type_symbol
_atom_site_fract_x
_atom_site_fract_y
_atom_site_fract_z
_atom_site_U_iso_or_equiv
_atom_site_adp_type
_atom_site_occupancy
_atom_site_symmetry_multiplicity
_atom_site_calc_flag
_atom_site_refinement_flags
_atom_site_disorder_assembly
_atom_site_disorder_group
O1 O 0.08699(15) 0.54638(10) 0.88363(4) 0.0224(2) Uani 1 1 d . . .
O2 O 0.29747(16) 0.74175(10) 0.83735(4) 0.0285(3) Uani 1 1 d . . .
O3 O -0.50302(16) 0.29114(10) 0.83830(4) 0.0289(3) Uani 1 1 d . . .
C1 C -0.0932(2) 0.58259(13) 0.90362(6) 0.0179(3) Uani 1 1 d . . .
C2 C -0.1372(2) 0.70965(13) 0.91774(5) 0.0191(3) Uani 1 1 d . . .
C3 C -0.3235(2) 0.73530(14) 0.93938(6) 0.0210(3) Uani 1 1 d . . .
C4 C -0.4610(2) 0.63826(14) 0.94640(6) 0.0214(3) Uani 1 1 d . . .
C5 C -0.4140(2) 0.51294(14) 0.93218(6) 0.0199(3) Uani 1 1 d . . .
C6 C -0.2291(2) 0.48313(12) 0.91077(6) 0.0173(3) Uani 1 1 d . . .
C7 C 0.0115(2) 0.81809(14) 0.91175(6) 0.0206(3) Uani 1 1 d . . .
C8 C 0.0271(2) 0.87551(13) 0.85552(6) 0.0207(3) Uani 1 1 d . . .
C9 C 0.1753(2) 0.83850(14) 0.81920(6) 0.0235(3) Uani 1 1 d . . .
C10 C 0.1942(3) 0.89622(15) 0.76880(7) 0.0292(4) Uani 1 1 d . . .
C11 C 0.0639(3) 0.99295(17) 0.75426(7) 0.0347(4) Uani 1 1 d . . .
C12 C -0.0831(3) 1.03141(16) 0.78922(7) 0.0327(4) Uani 1 1 d . . .
C13 C -0.1015(3) 0.97256(14) 0.83947(7) 0.0268(4) Uani 1 1 d . . .
C14 C 0.4751(2) 0.71526(19) 0.80813(7) 0.0299(4) Uani 1 1 d . . .
C15 C -0.1672(2) 0.34706(13) 0.89628(6) 0.0200(3) Uani 1 1 d . . .
C16 C -0.3085(2) 0.24397(12) 0.91402(6) 0.0205(3) Uani 1 1 d . . .
C17 C -0.4808(2) 0.21912(13) 0.88457(6) 0.0226(3) Uani 1 1 d . . .
C18 C -0.6141(2) 0.12661(15) 0.90199(7) 0.0296(4) Uani 1 1 d . . .
C19 C -0.5758(3) 0.05819(15) 0.94893(7) 0.0314(4) Uani 1 1 d . . .
C20 C -0.4057(3) 0.08021(14) 0.97846(7) 0.0286(4) Uani 1 1 d . . .
C21 C -0.2739(2) 0.17295(13) 0.96085(6) 0.0236(3) Uani 1 1 d . . .
C22 C -0.6954(3) 0.2969(2) 0.81527(8) 0.0378(4) Uani 1 1 d . . .
H1 H 0.153(3) 0.613(2) 0.8747(8) 0.050(6) Uiso 1 1 d . . .
H3 H -0.357(2) 0.8278(15) 0.9494(6) 0.022(4) Uiso 1 1 d . . .
H4 H -0.592(2) 0.6592(13) 0.9611(6) 0.021(4) Uiso 1 1 d . . .
H5 H -0.514(2) 0.4431(15) 0.9377(6) 0.025(4) Uiso 1 1 d . . .
H7A H 0.150(3) 0.7878(14) 0.9228(6) 0.022(4) Uiso 1 1 d . . .
H7B H -0.033(2) 0.8850(14) 0.9367(6) 0.020(4) Uiso 1 1 d . . .
H10 H 0.303(3) 0.8721(16) 0.7454(7) 0.034(5) Uiso 1 1 d . . .
H11 H 0.077(3) 1.0354(17) 0.7198(8) 0.042(5) Uiso 1 1 d . . .
H12 H -0.174(3) 1.1036(16) 0.7800(7) 0.034(5) Uiso 1 1 d . . .
H13 H -0.206(3) 1.0011(15) 0.8662(7) 0.030(4) Uiso 1 1 d . . .
H14A H 0.545(3) 0.6420(18) 0.8280(7) 0.043(5) Uiso 1 1 d . . .
H14B H 0.563(3) 0.7950(19) 0.8072(8) 0.047(5) Uiso 1 1 d . . .
H14C H 0.449(3) 0.6829(16) 0.7709(8) 0.039(5) Uiso 1 1 d . . .
H15A H -0.037(2) 0.3322(14) 0.9129(6) 0.024(4) Uiso 1 1 d . . .
H15B H -0.143(2) 0.3412(15) 0.8575(7) 0.027(4) Uiso 1 1 d . . .
H18 H -0.731(2) 0.1111(14) 0.8809(6) 0.025(4) Uiso 1 1 d . . .
H19 H -0.671(3) -0.0075(17) 0.9618(7) 0.042(5) Uiso 1 1 d . . .
H20 H -0.381(2) 0.0304(15) 1.0117(7) 0.029(4) Uiso 1 1 d . . .
H21 H -0.149(2) 0.1940(14) 0.9813(6) 0.024(4) Uiso 1 1 d . . .
H22A H -0.689(3) 0.3586(19) 0.7832(8) 0.046(5) Uiso 1 1 d . . .
H22B H -0.795(3) 0.3283(17) 0.8430(7) 0.041(5) Uiso 1 1 d . . .
H22C H -0.735(3) 0.2099(18) 0.8031(7) 0.036(5) Uiso 1 1 d . . .

loop_
_atom_site_aniso_label
_atom_site_aniso_U_11
_atom_site_aniso_U_22
_atom_site_aniso_U_33
_atom_site_aniso_U_23
_atom_site_aniso_U_13
_atom_site_aniso_U_12
O1 0.0175(5) 0.0208(5) 0.0290(6) -0.0012(5) 0.0057(5) -0.0018(4)
O2 0.0240(6) 0.0301(6) 0.0314(6) 0.0093(5) 0.0079(5) 0.0033(5)
O3 0.0208(6) 0.0367(6) 0.0292(6) 0.0010(5) -0.0029(5) -0.0020(5)
C1 0.0169(7) 0.0215(7) 0.0154(7) 0.0015(6) -0.0001(6) 0.0022(6)
C2 0.0224(8) 0.0195(7) 0.0155(7) -0.0003(6) -0.0018(6) -0.0018(6)
C3 0.0243(8) 0.0194(7) 0.0191(7) -0.0026(6) -0.0014(7) 0.0034(6)
C4 0.0187(8) 0.0259(8) 0.0195(8) -0.0007(7) 0.0015(7) 0.0064(6)
C5 0.0191(7) 0.0225(7) 0.0181(7) 0.0038(6) 0.0016(6) -0.0009(7)
C6 0.0180(7) 0.0175(6) 0.0164(7) 0.0011(6) -0.0028(6) 0.0003(6)
C7 0.0214(8) 0.0188(7) 0.0215(8) -0.0029(7) -0.0005(7) -0.0019(6)
C8 0.0237(8) 0.0172(7) 0.0213(8) -0.0009(6) -0.0048(7) -0.0052(6)
C9 0.0262(8) 0.0202(7) 0.0240(8) 0.0022(6) -0.0038(7) -0.0055(7)
C10 0.0337(10) 0.0288(8) 0.0250(8) 0.0011(7) -0.0004(8) -0.0070(8)
C11 0.0437(11) 0.0338(9) 0.0266(9) 0.0083(8) -0.0114(8) -0.0076(9)
C12 0.0365(10) 0.0239(8) 0.0378(10) 0.0049(8) -0.0130(9) -0.0011(8)
C13 0.0287(8) 0.0189(7) 0.0329(9) -0.0004(7) -0.0048(8) -0.0017(7)
C14 0.0213(9) 0.0426(10) 0.0258(9) -0.0011(9) 0.0040(7) -0.0015(9)
C15 0.0177(8) 0.0207(7) 0.0216(8) -0.0001(6) 0.0017(7) -0.0004(6)
C16 0.0210(8) 0.0161(7) 0.0244(8) -0.0042(6) 0.0051(7) 0.0000(6)
C17 0.0219(8) 0.0207(7) 0.0252(8) -0.0045(7) 0.0028(7) 0.0022(7)
C18 0.0235(8) 0.0248(8) 0.0404(10) -0.0101(8) 0.0051(8) -0.0057(7)
C19 0.0338(10) 0.0175(7) 0.0430(10) -0.0044(8) 0.0148(9) -0.0065(7)
C20 0.0381(10) 0.0171(7) 0.0306(9) -0.0004(7) 0.0114(8) 0.0008(7)
C21 0.0274(9) 0.0169(7) 0.0264(8) -0.0036(7) 0.0051(7) 0.0025(7)
C22 0.0224(9) 0.0598(13) 0.0313(9) -0.0047(10) -0.0011(8) 0.0064(9)

loop_
_atom_type_symbol
_atom_type_description
_atom_type_scat_dispersion_real
_atom_type_scat_dispersion_imag
_atom_type_scat_source
C C 0.0033 0.0016 'International Tables Vol C Tables 4.2.6.8 and 6.1.1.4'
H H 0.0000 0.0000 'International Tables Vol C Tables 4.2.6.8 and 6.1.1.4'
O O 0.0106 0.0060 'International Tables Vol C Tables 4.2.6.8 and 6.1.1.4'

loop_
_geom_angle_atom_site_label_1
_geom_angle_atom_site_label_2
_geom_angle_atom_site_label_3
_geom_angle
_geom_angle_site_symmetry_1
_geom_angle_site_symmetry_3
_geom_angle_publ_flag
C9 O2 C14 118.86(12) . . ?
C17 O3 C22 117.08(13) . . ?
O1 C1 C6 115.48(12) . . ?
O1 C1 C2 122.63(13) . . ?
C6 C1 C2 121.85(12) . . ?
C3 C2 C1 117.92(13) . . ?
C3 C2 C7 119.68(13) . . ?
C1 C2 C7 122.39(13) . . ?
C4 C3 C2 121.16(14) . . ?
C3 C4 C5 119.90(14) . . ?
C4 C5 C6 120.73(14) . . ?
C5 C6 C1 118.43(12) . . ?
C5 C6 C15 122.98(12) . . ?
C1 C6 C15 118.56(12) . . ?
C8 C7 C2 115.35(12) . . ?
C13 C8 C9 117.82(14) . . ?
C13 C8 C7 120.21(14) . . ?
C9 C8 C7 121.89(13) . . ?
O2 C9 C10 123.51(15) . . ?
O2 C9 C8 115.08(13) . . ?
C10 C9 C8 121.42(15) . . ?
C11 C10 C9 119.17(17) . . ?
C12 C11 C10 120.65(16) . . ?
C11 C12 C13 119.75(16) . . ?
C12 C13 C8 121.19(16) . . ?
C16 C15 C6 114.83(12) . . ?
C21 C16 C17 118.29(13) . . ?
C21 C16 C15 120.89(14) . . ?
C17 C16 C15 120.81(13) . . ?
O3 C17 C18 124.31(14) . . ?
O3 C17 C16 115.00(12) . . ?
C18 C17 C16 120.68(15) . . ?
C19 C18 C17 119.56(16) . . ?
C20 C19 C18 120.82(15) . . ?
C19 C20 C21 119.18(16) . . ?
C20 C21 C16 121.46(16) . . ?

loop_
_geom_bond_atom_site_label_1
_geom_bond_atom_site_label_2
_geom_bond_distance
_geom_bond_site_symmetry_2
_geom_bond_publ_flag
O1 C1 1.3724(17) . ?
O2 C9 1.3798(18) . ?
O2 C14 1.433(2) . ?
O3 C17 1.3759(17) . ?
O3 C22 1.426(2) . ?
C1 C6 1.3983(19) . ?
C1 C2 1.401(2) . ?
C2 C3 1.399(2) . ?
C2 C7 1.522(2) . ?
C3 C4 1.387(2) . ?
C4 C5 1.389(2) . ?
C5 C6 1.397(2) . ?
C6 C15 1.5207(19) . ?
C7 C8 1.517(2) . ?
C8 C13 1.393(2) . ?
C8 C9 1.403(2) . ?
C9 C10 1.389(2) . ?
C10 C11 1.388(2) . ?
C11 C12 1.380(3) . ?
C12 C13 1.390(2) . ?
C15 C16 1.505(2) . ?
C16 C21 1.393(2) . ?
C16 C17 1.402(2) . ?
C17 C18 1.390(2) . ?
C18 C19 1.386(3) . ?
C19 C20 1.385(2) . ?
C20 C21 1.387(2) . ?

loop_
_cod_related_entry_id
_cod_related_entry_database
_cod_related_entry_code
1 ChemSpider 21144437
